data_4345776
loop_
_publ_author_name
'Pollet, Rodolphe'
'Bonnet, C\'elia S'
'Retailleau, Pascal'
'Durand, Philippe'
'T\'oth, \'Eva'

_publ_section_title
;
 Proton Exchange in a Paramagnetic Chemical Exchange Saturation Transfer
 Agent from Experimental Studies and ab Initio Metadynamics Simulation.
;
_journal_issue 8
_journal_name_full 'Inorganic chemistry'
_journal_page_first 4317
_journal_page_last 4323
_journal_paper_doi 10.1021/acs.inorgchem.6b02773
_journal_volume 56
_journal_year 2017
_chemical_absolute_configuration ad
_chemical_formula_moiety 'C28 H35 Eu N6 O8, 5(H2 O)'
_chemical_formula_sum 'C28 H45 Eu N6 O13'
_chemical_formula_weight 825.66
_space_group_crystal_system monoclinic
_space_group_IT_number 4
_space_group_name_Hall 'P 2yb'
_space_group_name_H-M_alt 'P 1 21 1'
_symmetry_space_group_name_Hall 'P 2yb'
_symmetry_space_group_name_H-M 'P 1 21 1'
_atom_sites_solution_hydrogens mixed
_atom_sites_solution_primary direct
_atom_sites_solution_secondary difmap
_audit_creation_method SHELXL-2014/7
_cell_angle_alpha 90
_cell_angle_beta 111.680(5)
_cell_angle_gamma 90
_cell_formula_units_Z 2
_cell_length_a 12.517(3)
_cell_length_b 9.635(3)
_cell_length_c 15.316(4)
_cell_measurement_reflns_used 5950
_cell_measurement_temperature 293(2)
_cell_measurement_theta_max 32.032
_cell_measurement_theta_min 0.998
_cell_volume 1716.5(8)
_computing_cell_refinement 'DENZO (Otwinowski & Minor, 1997); COLLECT (Nonius B.V., 1999)'
_computing_data_collection 'DENZO (Otwinowski & Minor, 1997); COLLECT (Nonius B.V., 1999)'
_computing_data_reduction 'SCALEPACK (Otwinowski & Minor, 1997)'
_computing_molecular_graphics 'PLATON (Spek, 2009)'
_computing_publication_material 'SHELXL-2014/7 (Sheldrick, 2014)'
_computing_structure_refinement 'SHELXL-2014/7 (Sheldrick, 2014)'
_computing_structure_solution 'SHELXS97 (Sheldrick, 2008)'
_diffrn_ambient_temperature 293(2)
_diffrn_measured_fraction_theta_full 0.999
_diffrn_measured_fraction_theta_max 0.998
_diffrn_measurement_device_type 'Nonius kappa-CCD diffractometer'
_diffrn_measurement_method 'phi and omega scans'
_diffrn_radiation_monochromator graphite
_diffrn_radiation_source 'fine-focus sealed tube'
_diffrn_radiation_type MoK\a
_diffrn_radiation_wavelength 0.71073
_diffrn_reflns_av_R_equivalents 0.0511
_diffrn_reflns_av_sigmaI/netI 0.0618
_diffrn_reflns_Laue_measured_fraction_full 0.999
_diffrn_reflns_Laue_measured_fraction_max 0.998
_diffrn_reflns_limit_h_max 18
_diffrn_reflns_limit_h_min -18
_diffrn_reflns_limit_k_max 14
_diffrn_reflns_limit_k_min -14
_diffrn_reflns_limit_l_max 22
_diffrn_reflns_limit_l_min -22
_diffrn_reflns_number 24065
_diffrn_reflns_point_group_measured_fraction_full 0.994
_diffrn_reflns_point_group_measured_fraction_max 0.972
_diffrn_reflns_theta_full 25.242
_diffrn_reflns_theta_max 31.991
_diffrn_reflns_theta_min 1.806
_exptl_absorpt_coefficient_mu 1.898
_exptl_absorpt_correction_T_max 0.89
_exptl_absorpt_correction_T_min 0.80
_exptl_absorpt_correction_type multi-scan
_exptl_absorpt_process_details 'Scalepack (Otwinowski & Minor, 1997)'
_exptl_crystal_colour colourless
_exptl_crystal_density_diffrn 1.598
_exptl_crystal_description 'parallelepipedic stick'
_exptl_crystal_F_000 844
_exptl_crystal_size_max 0.48
_exptl_crystal_size_mid 0.08
_exptl_crystal_size_min 0.06
_refine_diff_density_max 1.805
_refine_diff_density_min -0.977
_refine_diff_density_rms 0.108
_refine_ls_abs_structure_details
;
 Flack x determined using 3711 quotients [(I+)-(I-)]/[(I+)+(I-)]
 (Parsons, Flack and Wagner, Acta Cryst. B69 (2013) 249-259).
;
_refine_ls_abs_structure_Flack -0.035(8)
_refine_ls_extinction_method none
_refine_ls_goodness_of_fit_ref 1.031
_refine_ls_hydrogen_treatment mixed
_refine_ls_matrix_type full
_refine_ls_number_parameters 466
_refine_ls_number_reflns 11593
_refine_ls_number_restraints 17
_refine_ls_restrained_S_all 1.030
_refine_ls_R_factor_all 0.0617
_refine_ls_R_factor_gt 0.0392
_refine_ls_shift/su_max 0.001
_refine_ls_shift/su_mean 0.000
_refine_ls_structure_factor_coef Fsqd
_refine_ls_weighting_details 'w=1/[\s^2^(Fo^2^)+(0.0148P)^2^+1.6479P] where P=(Fo^2^+2Fc^2^)/3'
_refine_ls_weighting_scheme calc
_refine_ls_wR_factor_gt 0.0638
_refine_ls_wR_factor_ref 0.0715
_reflns_Friedel_coverage 0.852
_reflns_Friedel_fraction_full 0.987
_reflns_Friedel_fraction_max 0.944
_reflns_number_gt 9366
_reflns_number_total 11596
_reflns_threshold_expression 'I > 2\s(I)'
_cod_data_source_file ic6b02773_si_001.cif
_cod_data_source_block Eu_L
_cod_database_code 4345776
_shelx_shelxl_version_number 2014/7
_shelx_space_group_comment
;
The symmetry employed for this shelxl refinement is uniquely defined
by the following loop, which should always be used as a source of
symmetry information in preference to the above space-group names.
They are only intended as comments.
;
_shelx_estimated_absorpt_t_min 0.833
_shelx_estimated_absorpt_t_max 0.833

loop_
_space_group_symop_operation_xyz
'x, y, z'
'-x, y+1/2, -z'

loop_
_atom_site_label
_atom_site_type_symbol
_atom_site_fract_x
_atom_site_fract_y
_atom_site_fract_z
_atom_site_U_iso_or_equiv
_atom_site_adp_type
_atom_site_occupancy
_atom_site_site_symmetry_order
_atom_site_calc_flag
_atom_site_refinement_flags_posn
_atom_site_refinement_flags_adp
C1 C 0.3924(5) 0.2846(6) 0.4350(4) 0.0361(12) Uani 1 1 d . .
H1A H 0.4144 0.1972 0.4682 0.043 Uiso 1 1 calc R U
H1B H 0.3725 0.3488 0.4754 0.043 Uiso 1 1 calc R U
Eu1 Eu 0.35074(2) 0.13407(6) 0.21874(2) 0.02253(5) Uani 1 1 d . .
C2 C 0.4925(5) 0.3417(6) 0.4145(4) 0.0364(13) Uani 1 1 d . .
H2A H 0.4709 0.4302 0.3827 0.044 Uiso 1 1 calc R U
H2B H 0.5562 0.3577 0.4733 0.044 Uiso 1 1 calc R U
N3 N 0.5305(4) 0.2460(5) 0.3548(3) 0.0317(10) Uani 1 1 d . .
N6 N 0.4568(4) 0.3424(4) 0.1611(3) 0.0308(10) Uani 1 1 d . .
C5 C 0.5450(6) 0.4182(8) 0.2379(6) 0.0394(18) Uani 1 1 d . .
H5A H 0.5087 0.4916 0.2603 0.047 Uiso 1 1 calc R U
H5B H 0.5993 0.4606 0.2143 0.047 Uiso 1 1 calc R U
C4 C 0.6083(5) 0.3227(7) 0.3180(5) 0.0395(14) Uani 1 1 d . .
H4A H 0.6520 0.2563 0.2970 0.047 Uiso 1 1 calc R U
H4B H 0.6624 0.3767 0.3685 0.047 Uiso 1 1 calc R U
C7 C 0.3699(7) 0.4405(9) 0.1012(6) 0.039(2) Uani 1 1 d . .
H7A H 0.3331 0.3999 0.0393 0.046 Uiso 1 1 calc R U
H7B H 0.4084 0.5247 0.0940 0.046 Uiso 1 1 calc R U
C8 C 0.2794(5) 0.4775(5) 0.1395(5) 0.0388(14) Uani 1 1 d . .
H8A H 0.3148 0.5245 0.1993 0.047 Uiso 1 1 calc R U
H8B H 0.2245 0.5407 0.0966 0.047 Uiso 1 1 calc R U
N9 N 0.2185(4) 0.3523(4) 0.1525(3) 0.0305(10) Uani 1 1 d . .
C13 C 0.5103(5) 0.2716(6) 0.1007(4) 0.0358(12) Uani 1 1 d . .
H13A H 0.5775 0.2199 0.1397 0.043 Uiso 1 1 calc R U
H13B H 0.5344 0.3399 0.0653 0.043 Uiso 1 1 calc R U
C14 C 0.4232(5) 0.1737(5) 0.0339(4) 0.0320(12) Uani 1 1 d . .
O15 O 0.4240(3) 0.1529(7) -0.0455(3) 0.0437(12) Uani 1 1 d . .
O16 O 0.3534(3) 0.1167(6) 0.0659(2) 0.0335(10) Uani 1 1 d . .
C17 C 0.1349(5) 0.3056(6) 0.0606(4) 0.0363(13) Uani 1 1 d . .
H17A H 0.1699 0.3113 0.0138 0.044 Uiso 1 1 calc R U
H17B H 0.0686 0.3666 0.0413 0.044 Uiso 1 1 calc R U
C18 C 0.0957(4) 0.1560(8) 0.0657(4) 0.0337(16) Uani 1 1 d . .
O19 O 0.0142(3) 0.1131(6) -0.0032(3) 0.0458(13) Uani 1 1 d . .
O20 O 0.1520(3) 0.0884(3) 0.1397(3) 0.0319(9) Uani 1 1 d . .
C25 C 0.5967(4) 0.1291(11) 0.4138(3) 0.0339(10) Uani 1 1 d . .
H25A H 0.5511 0.0865 0.4458 0.041 Uiso 1 1 calc R U
H25B H 0.6662 0.1654 0.4614 0.041 Uiso 1 1 calc R U
O24 O 0.3375(4) -0.0067(4) 0.3422(3) 0.0346(10) Uani 1 1 d . .
O23 O 0.2381(4) -0.0666(5) 0.4312(3) 0.0471(11) Uani 1 1 d . .
C22 C 0.2674(5) 0.0179(7) 0.3822(5) 0.0328(13) Uani 1 1 d . .
C21 C 0.2149(5) 0.1616(6) 0.3688(4) 0.0370(17) Uani 1 1 d . .
H21A H 0.1406 0.1601 0.3176 0.044 Uiso 1 1 calc R U
H21B H 0.2032 0.1896 0.4254 0.044 Uiso 1 1 calc R U
C26 C 0.6288(4) 0.0210(6) 0.3581(4) 0.0306(11) Uani 1 1 d . .
N27 N 0.5469(4) -0.0155(5) 0.2742(3) 0.0279(9) Uani 1 1 d . .
C28 C 0.5718(6) -0.1209(8) 0.2277(5) 0.0330(16) Uani 1 1 d . .
C29 C 0.6782(5) -0.1883(7) 0.2599(5) 0.0442(15) Uani 1 1 d . .
H29 H 0.6929 -0.2605 0.2256 0.053 Uiso 1 1 calc R U
C30 C 0.7598(5) -0.1462(8) 0.3424(5) 0.0508(17) Uani 1 1 d . .
H30 H 0.8318 -0.1883 0.3647 0.061 Uiso 1 1 calc R U
C31 C 0.7348(5) -0.0397(7) 0.3929(5) 0.0423(14) Uani 1 1 d . .
H31 H 0.7894 -0.0101 0.4497 0.051 Uiso 1 1 calc R U
N32 N 0.4916(4) -0.1651(5) 0.1424(3) 0.0338(10) Uani 1 1 d D .
H32N H 0.517(4) -0.216(5) 0.108(3) 0.041 Uiso 1 1 d D U
C33 C 0.3763(7) -0.1559(8) 0.1163(6) 0.0320(17) Uani 1 1 d . .
O34 O 0.3263(3) -0.1065(3) 0.1651(3) 0.0283(8) Uani 1 1 d . .
O35 O 0.3237(3) -0.2091(4) 0.0325(3) 0.0357(9) Uani 1 1 d . .
C36 C 0.1996(4) -0.1830(6) -0.0110(4) 0.0377(13) Uani 1 1 d . .
H36A H 0.1826 -0.0871 -0.0017 0.045 Uiso 1 1 calc R U
H36B H 0.1580 -0.2426 0.0166 0.045 Uiso 1 1 calc R U
C37 C 0.1659(5) -0.2134(7) -0.1124(4) 0.0431(15) Uani 1 1 d . .
C38 C 0.1634(6) -0.1091(10) -0.1741(6) 0.069(2) Uani 1 1 d . .
H38 H 0.1828 -0.0190 -0.1521 0.083 Uiso 1 1 calc R U
C39 C 0.1322(8) -0.1375(17) -0.2683(8) 0.106(4) Uani 1 1 d . .
H39 H 0.1306 -0.0668 -0.3102 0.127 Uiso 1 1 calc R U
C40 C 0.1034(8) -0.2709(18) -0.3003(7) 0.107(5) Uani 1 1 d . .
H40 H 0.0820 -0.2892 -0.3641 0.128 Uiso 1 1 calc R U
C41 C 0.1052(7) -0.377(2) -0.2408(7) 0.094(4) Uani 1 1 d . .
H41 H 0.0856 -0.4669 -0.2631 0.113 Uiso 1 1 calc R U
C42 C 0.1374(5) -0.3469(12) -0.1459(5) 0.063(2) Uani 1 1 d . .
H42 H 0.1399 -0.4179 -0.1041 0.076 Uiso 1 1 calc R U
O9 O 0.4126(5) 0.6933(5) 0.3472(5) 0.0724(16) Uani 1 1 d D .
H9O H 0.425(6) 0.773(3) 0.332(6) 0.109 Uiso 1 1 d D U
H9W H 0.348(3) 0.695(7) 0.350(6) 0.109 Uiso 1 1 d D U
O10 O 0.9453(6) 0.3072(7) 0.8398(4) 0.0828(18) Uani 1 1 d D .
C10 C 0.1521(5) 0.3871(6) 0.2140(5) 0.0390(14) Uani 1 1 d . .
H10A H 0.1139 0.4757 0.1947 0.047 Uiso 1 1 calc R U
H10B H 0.0934 0.3171 0.2056 0.047 Uiso 1 1 calc R U
H10O H 0.954(5) 0.253(5) 0.884(3) 0.059 Uiso 1 1 d D U
H10W H 0.884(3) 0.349(6) 0.830(5) 0.059 Uiso 1 1 d D U
O11 O 0.8362(7) 0.1938(6) 0.6656(5) 0.092(2) Uani 1 1 d D .
C11 C 0.2283(5) 0.3942(6) 0.3155(4) 0.0393(14) Uani 1 1 d . .
H11A H 0.2832 0.4690 0.3249 0.047 Uiso 1 1 calc R U
H11B H 0.1821 0.4142 0.3528 0.047 Uiso 1 1 calc R U
H11O H 0.882(5) 0.224(5) 0.716(2) 0.059 Uiso 1 1 d D U
H11W H 0.816(5) 0.261(4) 0.630(3) 0.059 Uiso 1 1 d D U
O12 O 0.9793(6) 0.1463(11) 0.5614(5) 0.0938(18) Uani 1 1 d D .
N12 N 0.2907(5) 0.2623(5) 0.3477(4) 0.0328(12) Uani 1 1 d . .
H12O H 0.960(4) 0.149(6) 0.608(2) 0.049 Uiso 1 1 d D U
H12W H 0.967(6) 0.225(3) 0.538(4) 0.049 Uiso 1 1 d D U
O13 O 0.9534(6) 0.4250(7) 0.5184(6) 0.097(2) Uani 1 1 d D .
H13O H 0.885(3) 0.434(9) 0.512(8) 0.146 Uiso 1 1 d D U
H13W H 0.973(7) 0.499(5) 0.502(7) 0.146 Uiso 1 1 d D U

loop_
_atom_site_aniso_label
_atom_site_aniso_U_11
_atom_site_aniso_U_22
_atom_site_aniso_U_33
_atom_site_aniso_U_23
_atom_site_aniso_U_13
_atom_site_aniso_U_12
C1 0.039(3) 0.037(3) 0.032(3) -0.011(2) 0.012(2) 0.000(2)
Eu1 0.02298(9) 0.02020(9) 0.02437(10) 0.00014(19) 0.00871(7) -0.00011(18)
C2 0.038(3) 0.033(3) 0.036(3) -0.013(2) 0.012(3) -0.004(2)
N3 0.030(2) 0.032(2) 0.030(3) -0.0040(19) 0.0068(19) -0.0019(18)
N6 0.033(2) 0.024(2) 0.035(3) -0.0047(19) 0.013(2) -0.0055(17)
C5 0.041(4) 0.033(4) 0.041(4) 0.000(3) 0.012(3) -0.015(3)
C4 0.030(3) 0.041(3) 0.045(4) -0.009(3) 0.011(3) -0.008(3)
C7 0.033(4) 0.028(4) 0.055(5) 0.007(3) 0.016(4) -0.004(3)
C8 0.040(3) 0.018(2) 0.053(4) 0.001(2) 0.011(3) 0.004(2)
N9 0.030(2) 0.024(2) 0.034(3) 0.0002(18) 0.0071(19) 0.0023(17)
C13 0.037(3) 0.039(3) 0.037(3) 0.000(2) 0.019(3) -0.008(2)
C14 0.035(3) 0.030(3) 0.033(3) 0.0042(19) 0.014(2) -0.0012(18)
O15 0.057(2) 0.048(4) 0.034(2) -0.002(2) 0.0257(17) -0.017(2)
O16 0.0411(17) 0.033(3) 0.0303(17) 0.000(2) 0.0176(14) -0.011(2)
C17 0.033(3) 0.031(3) 0.037(3) 0.002(2) 0.004(2) 0.002(2)
C18 0.027(2) 0.032(5) 0.043(3) 0.000(3) 0.014(2) 0.004(2)
O19 0.0381(19) 0.040(4) 0.044(2) -0.001(2) -0.0025(16) -0.003(2)
O20 0.0263(17) 0.0256(18) 0.042(2) 0.0039(14) 0.0099(17) -0.0005(12)
C25 0.032(2) 0.038(3) 0.027(2) 0.003(5) 0.0052(17) 0.003(4)
O24 0.041(3) 0.031(2) 0.035(2) -0.0010(17) 0.018(2) 0.0014(19)
O23 0.049(3) 0.049(3) 0.052(3) 0.009(2) 0.029(2) -0.003(2)
C22 0.031(3) 0.033(3) 0.031(4) -0.003(2) 0.007(3) -0.004(2)
C21 0.036(3) 0.042(5) 0.040(3) -0.002(2) 0.022(2) 0.003(2)
C26 0.024(3) 0.033(3) 0.031(3) 0.001(2) 0.006(2) -0.002(2)
N27 0.024(2) 0.033(2) 0.025(2) -0.0015(19) 0.0069(18) 0.0024(17)
C28 0.031(3) 0.036(4) 0.031(4) 0.003(3) 0.011(3) 0.006(3)
C29 0.034(3) 0.043(3) 0.054(4) -0.011(3) 0.013(3) 0.010(3)
C30 0.031(3) 0.061(4) 0.052(4) -0.005(3) 0.005(3) 0.012(3)
C31 0.032(3) 0.050(4) 0.037(3) -0.002(3) 0.003(3) 0.006(2)
N32 0.031(2) 0.038(3) 0.032(3) -0.008(2) 0.011(2) 0.0055(19)
C33 0.045(4) 0.022(3) 0.026(3) 0.005(3) 0.010(3) 0.005(3)
O34 0.0316(19) 0.0251(18) 0.032(2) -0.0011(15) 0.0161(16) 0.0020(14)
O35 0.0277(19) 0.044(2) 0.030(2) -0.0082(18) 0.0042(16) 0.0034(16)
C36 0.028(3) 0.046(3) 0.035(3) -0.005(3) 0.008(2) 0.002(2)
C37 0.027(3) 0.064(4) 0.035(3) -0.001(3) 0.007(2) 0.006(3)
C38 0.050(4) 0.103(7) 0.054(5) 0.018(5) 0.019(4) -0.004(4)
C39 0.054(5) 0.208(15) 0.058(7) 0.038(8) 0.023(5) 0.013(7)
C40 0.048(5) 0.215(16) 0.052(6) -0.034(8) 0.014(5) -0.003(7)
C41 0.062(4) 0.136(10) 0.077(6) -0.052(9) 0.017(4) 0.012(9)
C42 0.056(4) 0.073(7) 0.056(4) -0.028(5) 0.015(3) 0.005(5)
O9 0.097(4) 0.042(3) 0.074(4) 0.005(3) 0.027(4) 0.009(3)
O10 0.103(5) 0.087(5) 0.056(4) 0.011(3) 0.026(3) 0.038(4)
C10 0.037(3) 0.029(3) 0.050(4) 0.001(3) 0.015(3) 0.009(2)
O11 0.150(7) 0.046(3) 0.075(4) 0.006(3) 0.036(4) -0.011(3)
C11 0.046(3) 0.030(3) 0.046(4) -0.007(3) 0.022(3) 0.005(2)
O12 0.115(4) 0.073(4) 0.104(5) -0.004(6) 0.053(4) 0.014(6)
N12 0.034(3) 0.028(3) 0.038(3) -0.006(2) 0.015(2) 0.001(2)
O13 0.097(5) 0.077(4) 0.154(7) 0.015(4) 0.088(5) 0.013(4)

loop_
_atom_type_symbol
_atom_type_description
_atom_type_scat_dispersion_real
_atom_type_scat_dispersion_imag
_atom_type_scat_source
C C 0.0033 0.0016 'International Tables Vol C Tables 4.2.6.8 and 6.1.1.4'
H H 0.0000 0.0000 'International Tables Vol C Tables 4.2.6.8 and 6.1.1.4'
N N 0.0061 0.0033 'International Tables Vol C Tables 4.2.6.8 and 6.1.1.4'
O O 0.0106 0.0060 'International Tables Vol C Tables 4.2.6.8 and 6.1.1.4'
Eu Eu -0.1578 3.6682 'International Tables Vol C Tables 4.2.6.8 and 6.1.1.4'

loop_
_geom_angle_atom_site_label_1
_geom_angle_atom_site_label_2
_geom_angle_atom_site_label_3
_geom_angle
N12 C1 C2 111.7(5)
N12 C1 H1A 109.3
C2 C1 H1A 109.3
N12 C1 H1B 109.3
C2 C1 H1B 109.3
H1A C1 H1B 107.9
O16 Eu1 O20 82.95(13)
O16 Eu1 O24 141.07(17)
O20 Eu1 O24 86.08(14)
O16 Eu1 O34 69.20(16)
O20 Eu1 O34 70.99(11)
O24 Eu1 O34 71.91(13)
O16 Eu1 N9 84.94(16)
O20 Eu1 N9 63.93(12)
O24 Eu1 N9 122.80(14)
O34 Eu1 N9 130.18(13)
O16 Eu1 N12 151.66(17)
O20 Eu1 N12 86.22(15)
O24 Eu1 N12 63.51(16)
O34 Eu1 N12 130.97(15)
N9 Eu1 N12 66.80(16)
O16 Eu1 N3 119.16(14)
O20 Eu1 N3 153.84(13)
O24 Eu1 N3 84.03(15)
O34 Eu1 N3 127.75(13)
N9 Eu1 N3 101.93(13)
N12 Eu1 N3 67.69(15)
O16 Eu1 N27 85.98(14)
O20 Eu1 N27 136.25(12)
O24 Eu1 N27 76.60(14)
O34 Eu1 N27 65.51(12)
N9 Eu1 N27 156.31(13)
N12 Eu1 N27 119.18(15)
N3 Eu1 N27 64.08(13)
O16 Eu1 N6 62.86(16)
O20 Eu1 N6 121.05(13)
O24 Eu1 N6 149.45(14)
O34 Eu1 N6 127.28(13)
N9 Eu1 N6 66.41(14)
N12 Eu1 N6 101.73(15)
N3 Eu1 N6 65.43(14)
N27 Eu1 N6 89.99(13)
O16 Eu1 C18 69.73(13)
O20 Eu1 C18 20.28(14)
O24 Eu1 C18 106.03(16)
O34 Eu1 C18 81.30(15)
N9 Eu1 C18 49.42(16)
N12 Eu1 C18 91.93(16)
N3 Eu1 C18 150.83(16)
N27 Eu1 C18 144.37(15)
N6 Eu1 C18 100.83(15)
O16 Eu1 C22 150.13(16)
O20 Eu1 C22 75.77(14)
O24 Eu1 C22 19.09(15)
O34 Eu1 C22 84.02(14)
N9 Eu1 C22 103.70(15)
N12 Eu1 C22 47.84(17)
N3 Eu1 C22 87.44(15)
N27 Eu1 C22 95.00(15)
N6 Eu1 C22 146.83(14)
C18 Eu1 C22 94.00(15)
N3 C2 C1 112.4(4)
N3 C2 H2A 109.1
C1 C2 H2A 109.1
N3 C2 H2B 109.1
C1 C2 H2B 109.1
H2A C2 H2B 107.9
C4 N3 C25 108.1(4)
C4 N3 C2 109.0(4)
C25 N3 C2 109.1(4)
C4 N3 Eu1 112.7(3)
C25 N3 Eu1 106.8(4)
C2 N3 Eu1 111.1(3)
C5 N6 C7 110.0(5)
C5 N6 C13 110.2(5)
C7 N6 C13 107.7(5)
C5 N6 Eu1 114.6(4)
C7 N6 Eu1 109.7(4)
C13 N6 Eu1 104.3(3)
N6 C5 C4 111.2(5)
N6 C5 H5A 109.4
C4 C5 H5A 109.4
N6 C5 H5B 109.4
C4 C5 H5B 109.4
H5A C5 H5B 108.0
N3 C4 C5 113.1(5)
N3 C4 H4A 109.0
C5 C4 H4A 109.0
N3 C4 H4B 109.0
C5 C4 H4B 109.0
H4A C4 H4B 107.8
N6 C7 C8 113.5(6)
N6 C7 H7A 108.9
C8 C7 H7A 108.9
N6 C7 H7B 108.9
C8 C7 H7B 108.9
H7A C7 H7B 107.7
N9 C8 C7 111.1(5)
N9 C8 H8A 109.4
C7 C8 H8A 109.4
N9 C8 H8B 109.4
C7 C8 H8B 109.4
H8A C8 H8B 108.0
C8 N9 C17 109.8(4)
C8 N9 C10 109.5(4)
C17 N9 C10 107.6(4)
C8 N9 Eu1 114.9(3)
C17 N9 Eu1 104.3(3)
C10 N9 Eu1 110.5(3)
N6 C13 C14 109.1(4)
N6 C13 H13A 109.9
C14 C13 H13A 109.9
N6 C13 H13B 109.9
C14 C13 H13B 109.9
H13A C13 H13B 108.3
O15 C14 O16 124.4(5)
O15 C14 C13 120.0(5)
O16 C14 C13 115.6(5)
C14 O16 Eu1 127.9(4)
N9 C17 C18 111.4(5)
N9 C17 H17A 109.3
C18 C17 H17A 109.3
N9 C17 H17B 109.3
C18 C17 H17B 109.3
H17A C17 H17B 108.0
O19 C18 O20 126.9(6)
O19 C18 C17 116.7(6)
O20 C18 C17 116.4(5)
O19 C18 Eu1 152.8(5)
O20 C18 Eu1 40.3(2)
C17 C18 Eu1 81.2(3)
C18 O20 Eu1 119.5(3)
N3 C25 C26 112.8(4)
N3 C25 H25A 109.0
C26 C25 H25A 109.0
N3 C25 H25B 109.0
C26 C25 H25B 109.0
H25A C25 H25B 107.8
C22 O24 Eu1 122.8(4)
O23 C22 O24 125.3(6)
O23 C22 C21 117.9(6)
O24 C22 C21 116.8(6)
O23 C22 Eu1 159.4(5)
O24 C22 Eu1 38.1(3)
C21 C22 Eu1 80.0(3)
N12 C21 C22 110.5(5)
N12 C21 H21A 109.6
C22 C21 H21A 109.6
N12 C21 H21B 109.6
C22 C21 H21B 109.6
H21A C21 H21B 108.1
N27 C26 C31 122.9(6)
N27 C26 C25 116.9(4)
C31 C26 C25 120.2(5)
C28 N27 C26 117.1(5)
C28 N27 Eu1 126.8(4)
C26 N27 Eu1 116.1(3)
N27 C28 N32 120.3(6)
N27 C28 C29 122.8(6)
N32 C28 C29 116.9(6)
C30 C29 C28 118.7(6)
C30 C29 H29 120.6
C28 C29 H29 120.6
C29 C30 C31 119.4(6)
C29 C30 H30 120.3
C31 C30 H30 120.3
C26 C31 C30 119.0(6)
C26 C31 H31 120.5
C30 C31 H31 120.5
C33 N32 C28 125.5(6)
C33 N32 H32N 117(4)
C28 N32 H32N 116(4)
O34 C33 O35 124.0(7)
O34 C33 N32 124.9(7)
O35 C33 N32 111.1(6)
C33 O34 Eu1 122.7(4)
C33 O35 C36 116.2(5)
O35 C36 C37 106.6(4)
O35 C36 H36A 110.4
C37 C36 H36A 110.4
O35 C36 H36B 110.4
C37 C36 H36B 110.4
H36A C36 H36B 108.6
C38 C37 C42 119.3(7)
C38 C37 C36 120.2(7)
C42 C37 C36 120.5(7)
C37 C38 C39 120.1(10)
C37 C38 H38 119.9
C39 C38 H38 119.9
C40 C39 C38 119.6(11)
C40 C39 H39 120.2
C38 C39 H39 120.2
C41 C40 C39 121.7(11)
C41 C40 H40 119.2
C39 C40 H40 119.2
C40 C41 C42 118.0(14)
C40 C41 H41 121.0
C42 C41 H41 121.0
C37 C42 C41 121.3(11)
C37 C42 H42 119.4
C41 C42 H42 119.4
H9O O9 H9W 106.5(7)
H10O O10 H10W 106.5(8)
C11 C10 N9 111.9(5)
C11 C10 H10A 109.2
N9 C10 H10A 109.2
C11 C10 H10B 109.2
N9 C10 H10B 109.2
H10A C10 H10B 107.9
H11O O11 H11W 106.4(8)
N12 C11 C10 111.3(5)
N12 C11 H11A 109.4
C10 C11 H11A 109.4
N12 C11 H11B 109.4
C10 C11 H11B 109.4
H11A C11 H11B 108.0
H12O O12 H12W 106.4(7)
C21 N12 C11 109.6(5)
C21 N12 C1 107.8(5)
C11 N12 C1 110.4(5)
C21 N12 Eu1 103.8(3)
C11 N12 Eu1 114.3(4)
C1 N12 Eu1 110.6(4)
H13O O13 H13W 106.4(8)

loop_
_geom_bond_atom_site_label_1
_geom_bond_atom_site_label_2
_geom_bond_distance
C1 N12 1.482(8)
C1 C2 1.503(8)
C1 H1A 0.9700
C1 H1B 0.9700
Eu1 O16 2.360(3)
Eu1 O20 2.371(3)
Eu1 O24 2.383(5)
Eu1 O34 2.440(3)
Eu1 N9 2.636(4)
Eu1 N12 2.662(6)
Eu1 N3 2.665(4)
Eu1 N27 2.700(4)
Eu1 N6 2.727(4)
Eu1 C18 3.194(5)
Eu1 C22 3.246(7)
C2 N3 1.494(7)
C2 H2A 0.9700
C2 H2B 0.9700
N3 C4 1.490(7)
N3 C25 1.490(9)
N6 C5 1.476(8)
N6 C7 1.477(9)
N6 C13 1.491(7)
C5 C4 1.503(10)
C5 H5A 0.9700
C5 H5B 0.9700
C4 H4A 0.9700
C4 H4B 0.9700
C7 C8 1.499(10)
C7 H7A 0.9700
C7 H7B 0.9700
C8 N9 1.479(7)
C8 H8A 0.9700
C8 H8B 0.9700
N9 C17 1.480(7)
N9 C10 1.506(7)
C13 C14 1.517(7)
C13 H13A 0.9700
C13 H13B 0.9700
C14 O15 1.237(7)
C14 O16 1.272(6)
C17 C18 1.533(9)
C17 H17A 0.9700
C17 H17B 0.9700
C18 O19 1.237(7)
C18 O20 1.272(7)
C25 C26 1.492(10)
C25 H25A 0.9700
C25 H25B 0.9700
O24 C22 1.264(7)
O23 C22 1.250(8)
C22 C21 1.513(8)
C21 N12 1.474(7)
C21 H21A 0.9700
C21 H21B 0.9700
C26 N27 1.360(7)
C26 C31 1.365(8)
N27 C28 1.341(8)
C28 N32 1.388(9)
C28 C29 1.398(9)
C29 C30 1.360(9)
C29 H29 0.9300
C30 C31 1.390(9)
C30 H30 0.9300
C31 H31 0.9300
N32 C33 1.350(9)
N32 H32N 0.870(3)
C33 O34 1.235(9)
C33 O35 1.311(8)
O35 C36 1.468(6)
C36 C37 1.481(8)
C36 H36A 0.9700
C36 H36B 0.9700
C37 C38 1.372(10)
C37 C42 1.382(12)
C38 C39 1.377(14)
C38 H38 0.9300
C39 C40 1.375(17)
C39 H39 0.9300
C40 C41 1.364(19)
C40 H40 0.9300
C41 C42 1.387(11)
C41 H41 0.9300
C42 H42 0.9300
O9 H9O 0.830(3)
O9 H9W 0.830(3)
O10 H10O 0.830(3)
O10 H10W 0.830(3)
C10 C11 1.496(9)
C10 H10A 0.9700
C10 H10B 0.9700
O11 H11O 0.830(3)
O11 H11W 0.830(3)
C11 N12 1.477(7)
C11 H11A 0.9700
C11 H11B 0.9700
O12 H12O 0.830(3)
O12 H12W 0.830(3)
O13 H13O 0.830(3)
O13 H13W 0.830(3)

loop_
_geom_hbond_atom_site_label_D
_geom_hbond_atom_site_label_H
_geom_hbond_atom_site_label_A
_geom_hbond_distance_DH
_geom_hbond_distance_HA
_geom_hbond_distance_DA
_geom_hbond_angle_DHA
_geom_hbond_site_symmetry_A
C2 H2A O9 0.97 2.64 3.575(8) 162.4 .
C2 H2B O23 0.97 2.55 3.442(7) 152.5 2_656
C17 H17B O19 0.97 2.57 3.439(8) 149.0 2
N32 H32N O15 0.870(3) 1.884(11) 2.748(7) 172(6) 2_645
C36 H36B O19 0.97 2.51 3.390(8) 151.0 2_545
O9 H9O O24 0.830(3) 2.42(6) 3.032(6) 131(6) 1_565
O9 H9W O11 0.830(3) 2.223(17) 3.047(11) 172(8) 2_656
O10 H10O O19 0.830(3) 2.098(13) 2.914(8) 167(5) 1_656
O10 H10W O20 0.830(3) 2.43(6) 3.034(7) 130(6) 2_656
C11 H11A O9 0.97 2.65 3.611(9) 173.3 .
O11 H11O O10 0.830(3) 1.93(3) 2.736(9) 162(8) .
O11 H11W O23 0.830(3) 1.899(16) 2.716(8) 168(7) 2_656
O12 H12O O11 0.830(3) 2.10(3) 2.842(10) 149(5) .
O12 H12W O13 0.830(3) 1.95(2) 2.755(13) 164(6) .
O13 H13O O23 0.830(3) 2.03(6) 2.778(7) 149(10) 2_656
O13 H13W O12 0.830(3) 1.93(3) 2.741(11) 166(11) 2_756

loop_
_geom_torsion_atom_site_label_1
_geom_torsion_atom_site_label_2
_geom_torsion_atom_site_label_3
_geom_torsion_atom_site_label_4
_geom_torsion
N12 C1 C2 N3 -60.8(6)
C1 C2 N3 C4 165.9(5)
C1 C2 N3 C25 -76.3(6)
C1 C2 N3 Eu1 41.2(6)
C7 N6 C5 C4 159.4(6)
C13 N6 C5 C4 -82.0(7)
Eu1 N6 C5 C4 35.3(7)
C25 N3 C4 C5 164.7(5)
C2 N3 C4 C5 -76.9(6)
Eu1 N3 C4 C5 46.9(6)
N6 C5 C4 N3 -55.5(8)
C5 N6 C7 C8 -82.4(7)
C13 N6 C7 C8 157.5(5)
Eu1 N6 C7 C8 44.5(7)
N6 C7 C8 N9 -58.1(8)
C7 C8 N9 C17 -77.2(6)
C7 C8 N9 C10 164.9(5)
C7 C8 N9 Eu1 39.9(6)
C5 N6 C13 C14 169.6(5)
C7 N6 C13 C14 -70.4(6)
Eu1 N6 C13 C14 46.1(5)
N6 C13 C14 O15 147.3(5)
N6 C13 C14 O16 -33.4(7)
O15 C14 O16 Eu1 175.1(5)
C13 C14 O16 Eu1 -4.2(7)
C8 N9 C17 C18 163.6(4)
C10 N9 C17 C18 -77.4(5)
Eu1 N9 C17 C18 40.0(5)
N9 C17 C18 O19 170.3(5)
N9 C17 C18 O20 -11.1(7)
N9 C17 C18 Eu1 -31.3(4)
O19 C18 O20 Eu1 146.6(5)
C17 C18 O20 Eu1 -31.9(6)
C4 N3 C25 C26 -67.0(6)
C2 N3 C25 C26 174.6(5)
Eu1 N3 C25 C26 54.4(5)
Eu1 O24 C22 O23 163.0(5)
Eu1 O24 C22 C21 -16.8(7)
O23 C22 C21 N12 155.2(6)
O24 C22 C21 N12 -25.0(8)
Eu1 C22 C21 N12 -35.4(4)
N3 C25 C26 N27 -42.2(8)
N3 C25 C26 C31 139.8(6)
C31 C26 N27 C28 3.5(8)
C25 C26 N27 C28 -174.4(6)
C31 C26 N27 Eu1 -176.2(5)
C25 C26 N27 Eu1 5.9(7)
C26 N27 C28 N32 179.0(5)
Eu1 N27 C28 N32 -1.3(8)
C26 N27 C28 C29 -2.8(9)
Eu1 N27 C28 C29 176.9(5)
N27 C28 C29 C30 0.6(11)
N32 C28 C29 C30 178.8(6)
C28 C29 C30 C31 1.2(11)
N27 C26 C31 C30 -1.9(10)
C25 C26 C31 C30 175.9(7)
C29 C30 C31 C26 -0.5(11)
N27 C28 N32 C33 -28.7(10)
C29 C28 N32 C33 153.0(7)
C28 N32 C33 O34 0.0(11)
C28 N32 C33 O35 -178.7(6)
O35 C33 O34 Eu1 -120.5(6)
N32 C33 O34 Eu1 61.0(8)
O34 C33 O35 C36 12.0(10)
N32 C33 O35 C36 -169.3(5)
C33 O35 C36 C37 163.3(6)
O35 C36 C37 C38 -93.1(7)
O35 C36 C37 C42 86.4(6)
C42 C37 C38 C39 0.4(11)
C36 C37 C38 C39 179.9(7)
C37 C38 C39 C40 0.1(13)
C38 C39 C40 C41 -0.3(15)
C39 C40 C41 C42 0.0(14)
C38 C37 C42 C41 -0.7(10)
C36 C37 C42 C41 179.7(6)
C40 C41 C42 C37 0.5(11)
C8 N9 C10 C11 -77.9(6)
C17 N9 C10 C11 162.9(5)
Eu1 N9 C10 C11 49.6(5)
N9 C10 C11 N12 -57.5(7)
C22 C21 N12 C11 168.3(5)
C22 C21 N12 C1 -71.6(6)
C22 C21 N12 Eu1 45.8(5)
C10 C11 N12 C21 -81.0(6)
C10 C11 N12 C1 160.5(5)
C10 C11 N12 Eu1 35.0(6)
C2 C1 N12 C21 159.2(5)
C2 C1 N12 C11 -81.2(6)
C2 C1 N12 Eu1 46.3(5)
